data_7218342
loop_
_publ_author_name
'Li, Lei'
'Maddalena, Francesco'
'Oliveros, Malena'
'Caironi, Mario'
'Guo, Fang'
'Mart\'i-Rujas, Javier'

_publ_section_title
;
 A second sphere coordination adduct containing one-dimensional
 water/methanol channels: X-ray structures, thermal stability and single
 crystal impedance spectroscopy analysis
;
_journal_issue 47
_journal_name_full CrystEngComm
_journal_page_first 10888
_journal_paper_doi 10.1039/C4CE01570C
_journal_volume 16
_journal_year 2014
_chemical_formula_sum 'C54 H72 Cl10 Cu N8 O4'
_chemical_formula_weight 1315.24
_chemical_name_systematic
; 
 ? 
;
_space_group_IT_number 2
_symmetry_cell_setting triclinic
_symmetry_space_group_name_Hall '-P 1'
_symmetry_space_group_name_H-M 'P -1'
_atom_sites_solution_hydrogens geom
_atom_sites_solution_primary direct
_atom_sites_solution_secondary difmap
_audit_creation_method SHELXL-97
_cell_angle_alpha 62.333(4)
_cell_angle_beta 87.519(5)
_cell_angle_gamma 89.003(5)
_cell_formula_units_Z 1
_cell_length_a 9.2374(13)
_cell_length_b 13.1931(19)
_cell_length_c 13.996(2)
_cell_measurement_temperature 100(2)
_cell_volume 1509.2(4)
_computing_structure_refinement 'SHELXL-97 (Sheldrick, 2008)'
_computing_structure_solution 'SHELXS-97 (Sheldrick, 2008)'
_diffrn_ambient_temperature 100(2)
_diffrn_measured_fraction_theta_full 0.958
_diffrn_measured_fraction_theta_max 0.958
_diffrn_radiation_monochromator graphite
_diffrn_radiation_source 'fine-focus sealed tube'
_diffrn_radiation_type CuK\a
_diffrn_radiation_wavelength 1.54178
_diffrn_reflns_av_R_equivalents 0.0309
_diffrn_reflns_av_sigmaI/netI 0.0313
_diffrn_reflns_limit_h_max 8
_diffrn_reflns_limit_h_min -11
_diffrn_reflns_limit_k_max 16
_diffrn_reflns_limit_k_min -15
_diffrn_reflns_limit_l_max 16
_diffrn_reflns_limit_l_min -16
_diffrn_reflns_number 18137
_diffrn_reflns_theta_full 69.24
_diffrn_reflns_theta_max 69.24
_diffrn_reflns_theta_min 3.57
_exptl_absorpt_coefficient_mu 4.994
_exptl_absorpt_correction_T_max 0.6351
_exptl_absorpt_correction_T_min 0.4350
_exptl_absorpt_correction_type multi-scan
_exptl_crystal_density_diffrn 1.447
_exptl_crystal_density_method 'not measured'
_exptl_crystal_F_000 683
_exptl_crystal_size_max 0.20
_exptl_crystal_size_mid 0.10
_exptl_crystal_size_min 0.10
_refine_diff_density_max 1.560
_refine_diff_density_min -1.238
_refine_diff_density_rms 0.086
_refine_ls_extinction_method none
_refine_ls_goodness_of_fit_ref 1.056
_refine_ls_hydrogen_treatment mixed
_refine_ls_matrix_type full
_refine_ls_number_parameters 355
_refine_ls_number_reflns 5395
_refine_ls_number_restraints 0
_refine_ls_restrained_S_all 1.056
_refine_ls_R_factor_all 0.0465
_refine_ls_R_factor_gt 0.0407
_refine_ls_shift/su_max 0.005
_refine_ls_shift/su_mean 0.000
_refine_ls_structure_factor_coef Fsqd
_refine_ls_weighting_details 'calc w=1/[\s^2^(Fo^2^)+(0.0548P)^2^+2.7803P] where P=(Fo^2^+2Fc^2^)/3'
_refine_ls_weighting_scheme calc
_refine_ls_wR_factor_gt 0.1105
_refine_ls_wR_factor_ref 0.1121
_reflns_number_gt 5098
_reflns_number_total 5395
_reflns_threshold_expression >2sigma(I)
_cod_data_source_file c4ce01570c2.cif
_cod_data_source_block fg13_100k_0m
_cod_depositor_comments
;
The following automatic conversions were performed:

'_symmetry_cell_setting' value 'Triclinic' changed to 'triclinic'
according to
/usr/data/users/saulius/crontab/automatic-downloads/rss-feeds/RSC/lib/dictionaries/cif_core.dic
dictionary named 'cif_core.dic' version 2.4.2 from
2011-04-26.

'_exptl_absorpt_correction_type' value 'Multi-scan'
changed to 'multi-scan' according to
/usr/data/users/saulius/crontab/automatic-downloads/rss-feeds/RSC/lib/dictionaries/cif_core.dic
dictionary named 'cif_core.dic' version 2.4.2 from 2011-04-26.

Automatic conversion script
Id: cif_fix_values 2827 2014-09-09 07:05:25Z andrius 

 Adding full bibliography for 7218342--7218343.cif.
;
_cod_original_sg_symbol_H-M P-1
_cod_database_code 7218342

loop_
_symmetry_equiv_pos_as_xyz
'x, y, z'
'-x, -y, -z'

loop_
_atom_site_label
_atom_site_type_symbol
_atom_site_fract_x
_atom_site_fract_y
_atom_site_fract_z
_atom_site_U_iso_or_equiv
_atom_site_adp_type
_atom_site_occupancy
_atom_site_symmetry_multiplicity
_atom_site_calc_flag
_atom_site_refinement_flags
Cu1 Cu 0.0000 0.0000 0.5000 0.01643(14) Uani 1 2 d S
Cl2 Cl 0.24556(6) -0.00582(5) 0.50367(4) 0.01556(14) Uani 1 1 d .
Cl3 Cl 0.47482(7) 0.69481(5) 0.63535(5) 0.01954(15) Uani 1 1 d .
Cl4 Cl 0.51772(7) 0.99774(5) 0.28280(5) 0.02432(16) Uani 1 1 d .
Cl6 Cl 0.01444(7) 0.01137(5) 0.32977(5) 0.01904(15) Uani 1 1 d .
Cl5 Cl 0.02412(7) 0.26622(6) 0.39005(5) 0.02408(16) Uani 1 1 d .
N2 N 0.2788(3) 0.2043(2) 0.55471(18) 0.0218(5) Uani 1 1 d .
H2A H 0.3075 0.1310 0.5966 0.033 Uiso 1 1 calc R
H2B H 0.3492 0.2424 0.5033 0.033 Uiso 1 1 calc R
H2C H 0.1955 0.2041 0.5224 0.033 Uiso 1 1 calc R
N1 N 0.2948(3) 0.1922(2) 1.26604(17) 0.0215(5) Uani 1 1 d .
H1A H 0.3523 0.2370 1.2823 0.032 Uiso 1 1 calc R
H1B H 0.3421 0.1261 1.2794 0.032 Uiso 1 1 calc R
H1C H 0.2113 0.1756 1.3074 0.032 Uiso 1 1 calc R
C2 C 0.1318(3) 0.3123(2) 1.1212(2) 0.0196(5) Uani 1 1 d .
H2 H 0.0657 0.3145 1.1742 0.024 Uiso 1 1 calc R
C1 C 0.2605(3) 0.2537(2) 1.1511(2) 0.0175(5) Uani 1 1 d .
C11 C 0.2533(3) 0.2616(2) 0.6223(2) 0.0188(5) Uani 1 1 d .
C3 C 0.1000(3) 0.3681(2) 1.0126(2) 0.0189(5) Uani 1 1 d .
H3 H 0.0109 0.4079 0.9916 0.023 Uiso 1 1 calc R
C8 C 0.1995(3) 0.3693(2) 0.7495(2) 0.0209(6) Uani 1 1 d .
C6 C 0.3587(3) 0.2498(2) 1.0754(2) 0.0215(6) Uani 1 1 d .
H6 H 0.4472 0.2091 1.0970 0.026 Uiso 1 1 calc R
C4 C 0.1966(3) 0.3665(2) 0.9341(2) 0.0190(5) Uani 1 1 d .
C12 C 0.2942(3) 0.3741(2) 0.5837(2) 0.0230(6) Uani 1 1 d .
H12 H 0.3400 0.4147 0.5141 0.028 Uiso 1 1 calc R
C13 C 0.2675(3) 0.4273(2) 0.6482(2) 0.0232(6) Uani 1 1 d .
H13 H 0.2963 0.5047 0.6224 0.028 Uiso 1 1 calc R
C10 C 0.1867(3) 0.2010(2) 0.7234(2) 0.0238(6) Uani 1 1 d .
H10 H 0.1596 0.1232 0.7493 0.029 Uiso 1 1 calc R
C7 C 0.1627(4) 0.4311(2) 0.8158(2) 0.0262(6) Uani 1 1 d .
H7A H 0.2161 0.5047 0.7833 0.031 Uiso 1 1 calc R
H7B H 0.0579 0.4491 0.8105 0.031 Uiso 1 1 calc R
C9 C 0.1602(3) 0.2554(2) 0.7864(2) 0.0251(6) Uani 1 1 d .
H9 H 0.1144 0.2144 0.8560 0.030 Uiso 1 1 calc R
C5 C 0.3258(3) 0.3064(2) 0.9676(2) 0.0238(6) Uani 1 1 d .
H5 H 0.3927 0.3041 0.9151 0.029 Uiso 1 1 calc R
N3 N 0.2430(3) 0.78909(19) 0.44949(18) 0.0220(5) Uani 1 1 d .
H3A H 0.1589 0.7730 0.4901 0.033 Uiso 1 1 calc R
H3B H 0.2469 0.8652 0.4023 0.033 Uiso 1 1 calc R
H3C H 0.3195 0.7701 0.4934 0.033 Uiso 1 1 calc R
N4 N 0.2599(3) 0.81633(19) -0.25605(17) 0.0208(5) Uani 1 1 d .
H4A H 0.1686 0.8427 -0.2753 0.031 Uiso 1 1 calc R
H4B H 0.2888 0.7739 -0.2893 0.031 Uiso 1 1 calc R
H4C H 0.3215 0.8766 -0.2764 0.031 Uiso 1 1 calc R
C15 C 0.2615(3) 0.7450(2) -0.1385(2) 0.0178(5) Uani 1 1 d .
C14 C 0.2138(3) 0.7921(2) -0.0726(2) 0.0209(5) Uani 1 1 d .
H14 H 0.1781 0.8682 -0.1030 0.025 Uiso 1 1 calc R
C18 C 0.2720(3) 0.6145(2) 0.0842(2) 0.0171(5) Uani 1 1 d .
C24 C 0.2493(3) 0.7229(2) 0.3892(2) 0.0179(5) Uani 1 1 d .
C23 C 0.1405(3) 0.6470(2) 0.4031(2) 0.0201(5) Uani 1 1 d .
H23 H 0.0607 0.6363 0.4520 0.024 Uiso 1 1 calc R
C21 C 0.2656(3) 0.6012(2) 0.2724(2) 0.0177(5) Uani 1 1 d .
C22 C 0.1495(3) 0.5857(2) 0.3441(2) 0.0200(5) Uani 1 1 d .
H22 H 0.0750 0.5328 0.3532 0.024 Uiso 1 1 calc R
C17 C 0.3208(3) 0.5702(2) 0.0154(2) 0.0166(5) Uani 1 1 d .
H17 H 0.3584 0.4946 0.0451 0.020 Uiso 1 1 calc R
C19 C 0.2191(3) 0.7263(2) 0.0384(2) 0.0205(5) Uani 1 1 d .
H19 H 0.1862 0.7579 0.0842 0.025 Uiso 1 1 calc R
C26 C 0.3741(3) 0.6774(3) 0.2621(2) 0.0281(6) Uani 1 1 d .
H26 H 0.4552 0.6875 0.2143 0.034 Uiso 1 1 calc R
C20 C 0.2758(3) 0.5381(2) 0.2055(2) 0.0210(6) Uani 1 1 d .
H20A H 0.1946 0.4828 0.2281 0.025 Uiso 1 1 calc R
H20B H 0.3671 0.4938 0.2215 0.025 Uiso 1 1 calc R
C25 C 0.3670(3) 0.7389(3) 0.3198(2) 0.0270(6) Uani 1 1 d .
H25 H 0.4419 0.7910 0.3116 0.032 Uiso 1 1 calc R
C16 C 0.3152(3) 0.6351(2) -0.0961(2) 0.0179(5) Uani 1 1 d .
H16 H 0.3479 0.6041 -0.1424 0.021 Uiso 1 1 calc R
O1 O 0.1427(5) 0.9859(3) 0.0135(3) 0.0769(10) Uani 1 1 d .
H1 H 0.2183 1.0125 -0.0255 0.115 Uiso 1 1 calc R
C1S C 0.1567(7) 0.9881(5) 0.1104(4) 0.0881(18) Uani 1 1 d .
H1S1 H 0.2597 0.9900 0.1237 0.132 Uiso 1 1 calc R
H1S2 H 0.1116 0.9195 0.1690 0.132 Uiso 1 1 calc R
H1S3 H 0.1088 1.0564 0.1072 0.132 Uiso 1 1 calc R
O2 O 0.4241(6) 0.0504(5) 0.9250(5) 0.135(2) Uani 1 1 d .

loop_
_atom_site_aniso_label
_atom_site_aniso_U_11
_atom_site_aniso_U_22
_atom_site_aniso_U_33
_atom_site_aniso_U_23
_atom_site_aniso_U_13
_atom_site_aniso_U_12
Cu1 0.0145(3) 0.0223(3) 0.0145(3) -0.0102(2) -0.00141(19) 0.0017(2)
Cl2 0.0156(3) 0.0173(3) 0.0141(3) -0.0076(2) -0.0013(2) 0.0003(2)
Cl3 0.0210(3) 0.0208(3) 0.0174(3) -0.0093(2) -0.0017(2) 0.0020(2)
Cl4 0.0264(3) 0.0219(3) 0.0255(3) -0.0113(3) -0.0066(3) 0.0022(2)
Cl6 0.0189(3) 0.0235(3) 0.0168(3) -0.0111(2) -0.0024(2) 0.0022(2)
Cl5 0.0228(3) 0.0312(4) 0.0215(3) -0.0153(3) 0.0008(2) 0.0041(3)
N2 0.0244(12) 0.0246(12) 0.0223(11) -0.0159(10) 0.0007(9) 0.0009(9)
N1 0.0236(12) 0.0230(11) 0.0145(11) -0.0058(9) -0.0002(9) -0.0041(9)
C2 0.0193(13) 0.0212(13) 0.0211(13) -0.0124(11) 0.0030(10) -0.0034(10)
C1 0.0209(13) 0.0165(12) 0.0141(12) -0.0061(10) -0.0015(10) -0.0042(10)
C11 0.0200(13) 0.0215(13) 0.0193(13) -0.0131(11) -0.0022(10) 0.0025(10)
C3 0.0178(13) 0.0193(12) 0.0242(13) -0.0138(11) -0.0042(10) 0.0027(10)
C8 0.0277(15) 0.0218(13) 0.0162(12) -0.0111(11) -0.0068(10) 0.0059(11)
C6 0.0179(13) 0.0264(14) 0.0194(13) -0.0099(11) -0.0020(10) 0.0038(11)
C4 0.0254(14) 0.0180(12) 0.0175(13) -0.0112(10) -0.0045(10) 0.0022(10)
C12 0.0303(15) 0.0206(13) 0.0165(13) -0.0073(11) -0.0001(11) 0.0004(11)
C13 0.0318(16) 0.0175(13) 0.0205(13) -0.0086(11) -0.0052(11) 0.0026(11)
C10 0.0302(15) 0.0182(13) 0.0239(14) -0.0108(11) 0.0041(11) -0.0029(11)
C7 0.0403(17) 0.0230(14) 0.0196(14) -0.0133(12) -0.0086(12) 0.0093(12)
C9 0.0324(16) 0.0248(14) 0.0190(13) -0.0113(11) 0.0050(11) -0.0012(12)
C5 0.0244(14) 0.0291(15) 0.0181(13) -0.0117(11) 0.0020(11) 0.0057(11)
N3 0.0297(13) 0.0226(11) 0.0182(11) -0.0131(9) -0.0040(9) 0.0046(10)
N4 0.0220(12) 0.0218(11) 0.0150(11) -0.0055(9) -0.0011(9) 0.0013(9)
C15 0.0169(13) 0.0205(13) 0.0139(12) -0.0061(10) -0.0017(9) -0.0017(10)
C14 0.0226(14) 0.0167(12) 0.0227(13) -0.0086(11) -0.0019(11) 0.0039(10)
C18 0.0176(13) 0.0182(12) 0.0177(12) -0.0100(10) -0.0019(10) -0.0010(10)
C24 0.0227(14) 0.0178(12) 0.0153(12) -0.0093(10) -0.0055(10) 0.0051(10)
C23 0.0195(13) 0.0251(13) 0.0164(12) -0.0104(11) 0.0023(10) 0.0006(11)
C21 0.0223(13) 0.0185(12) 0.0124(11) -0.0072(10) -0.0035(10) 0.0039(10)
C22 0.0216(14) 0.0199(13) 0.0181(12) -0.0083(10) -0.0010(10) -0.0035(10)
C17 0.0167(12) 0.0152(12) 0.0187(12) -0.0084(10) -0.0017(10) 0.0001(9)
C19 0.0235(14) 0.0207(13) 0.0208(13) -0.0126(11) -0.0007(10) 0.0026(11)
C26 0.0220(15) 0.0427(17) 0.0287(15) -0.0247(14) 0.0080(12) -0.0072(12)
C20 0.0293(15) 0.0181(13) 0.0170(13) -0.0093(11) -0.0033(11) 0.0038(11)
C25 0.0243(15) 0.0351(16) 0.0284(15) -0.0206(13) 0.0052(12) -0.0109(12)
C16 0.0173(13) 0.0208(13) 0.0186(12) -0.0117(11) -0.0002(10) -0.0013(10)
O1 0.113(3) 0.062(2) 0.062(2) -0.0343(18) 0.005(2) 0.005(2)
C1S 0.110(5) 0.099(4) 0.068(3) -0.052(3) 0.033(3) -0.027(4)
O2 0.134(5) 0.150(5) 0.158(5) -0.107(4) 0.052(4) -0.029(4)

loop_
_atom_type_symbol
_atom_type_description
_atom_type_scat_dispersion_real
_atom_type_scat_dispersion_imag
_atom_type_scat_source
C C 0.0181 0.0091 'International Tables Vol C Tables 4.2.6.8 and 6.1.1.4'
H H 0.0000 0.0000 'International Tables Vol C Tables 4.2.6.8 and 6.1.1.4'
N N 0.0311 0.0180 'International Tables Vol C Tables 4.2.6.8 and 6.1.1.4'
O O 0.0492 0.0322 'International Tables Vol C Tables 4.2.6.8 and 6.1.1.4'
Cl Cl 0.3639 0.7018 'International Tables Vol C Tables 4.2.6.8 and 6.1.1.4'
Cu Cu -1.9646 0.5888 'International Tables Vol C Tables 4.2.6.8 and 6.1.1.4'

loop_
_geom_angle_atom_site_label_1
_geom_angle_atom_site_label_2
_geom_angle_atom_site_label_3
_geom_angle
_geom_angle_site_symmetry_1
_geom_angle_site_symmetry_3
Cl2 Cu1 Cl2 180.0 . 2_556
Cl2 Cu1 Cl6 90.32(2) . 2_556
Cl2 Cu1 Cl6 89.68(2) 2_556 2_556
Cl2 Cu1 Cl6 89.68(2) . .
Cl2 Cu1 Cl6 90.32(2) 2_556 .
Cl6 Cu1 Cl6 180.0 2_556 .
C1 C2 C3 119.1(2) . .
C2 C1 C6 121.5(2) . .
C2 C1 N1 119.8(2) . .
C6 C1 N1 118.7(2) . .
C12 C11 C10 121.4(2) . .
C12 C11 N2 119.7(2) . .
C10 C11 N2 118.8(2) . .
C2 C3 C4 121.0(2) . .
C13 C8 C9 118.6(2) . .
C13 C8 C7 120.3(3) . .
C9 C8 C7 121.0(3) . .
C5 C6 C1 118.7(2) . .
C3 C4 C5 118.1(2) . .
C3 C4 C7 120.4(2) . .
C5 C4 C7 121.5(2) . .
C11 C12 C13 118.9(3) . .
C8 C13 C12 121.1(3) . .
C11 C10 C9 118.9(3) . .
C4 C7 C8 115.6(2) . .
C10 C9 C8 121.0(3) . .
C6 C5 C4 121.5(2) . .
C16 C15 C14 121.5(2) . .
C16 C15 N4 119.8(2) . .
C14 C15 N4 118.6(2) . .
C15 C14 C19 118.9(2) . .
C17 C18 C19 118.4(2) . .
C17 C18 C20 118.6(2) . .
C19 C18 C20 122.9(2) . .
C23 C24 C25 121.7(2) . .
C23 C24 N3 120.3(2) . .
C25 C24 N3 118.1(2) . .
C24 C23 C22 118.8(2) . .
C26 C21 C22 118.5(2) . .
C26 C21 C20 119.8(2) . .
C22 C21 C20 121.8(3) . .
C21 C22 C23 120.8(3) . .
C16 C17 C18 120.9(2) . .
C14 C19 C18 121.2(2) . .
C25 C26 C21 121.5(3) . .
C21 C20 C18 114.7(2) . .
C24 C25 C26 118.7(3) . .
C15 C16 C17 119.1(2) . .

loop_
_geom_bond_atom_site_label_1
_geom_bond_atom_site_label_2
_geom_bond_distance
_geom_bond_site_symmetry_2
Cu1 Cl2 2.2703(6) .
Cu1 Cl2 2.2703(6) 2_556
Cu1 Cl6 2.3147(7) 2_556
Cu1 Cl6 2.3147(7) .
N2 C11 1.470(3) .
N1 C1 1.473(3) .
C2 C1 1.377(4) .
C2 C3 1.390(4) .
C1 C6 1.384(4) .
C11 C12 1.376(4) .
C11 C10 1.383(4) .
C3 C4 1.393(4) .
C8 C13 1.386(4) .
C8 C9 1.392(4) .
C8 C7 1.520(4) .
C6 C5 1.383(4) .
C4 C5 1.393(4) .
C4 C7 1.514(4) .
C12 C13 1.389(4) .
C10 C9 1.385(4) .
N3 C24 1.469(3) .
N4 C15 1.469(3) .
C15 C16 1.379(4) .
C15 C14 1.384(4) .
C14 C19 1.387(4) .
C18 C17 1.395(4) .
C18 C19 1.396(4) .
C18 C20 1.521(3) .
C24 C23 1.374(4) .
C24 C25 1.378(4) .
C23 C22 1.398(4) .
C21 C26 1.386(4) .
C21 C22 1.387(4) .
C21 C20 1.514(3) .
C17 C16 1.392(4) .
C26 C25 1.384(4) .
O1 C1S 1.382(6) .
